data_4130635
loop_
_publ_author_name
'Mfuh, Adelphe M.'
'Nguyen, Vu T.'
'Chhetri, Bhuwan'
'Burch, Jessica E.'
'Doyle, John D.'
'Nesterov, Vladimir N.'
'Arman, Hadi D.'
'Larionov, Oleg V.'

_publ_section_title
;
 Additive- and Metal-Free, Predictably 1,2- and 1,3-Regioselective,
 Photoinduced Dual C-H/C-X Borylation of Haloarenes.
;
_journal_issue 27
_journal_name_full 'Journal of the American Chemical Society'
_journal_page_first 8408
_journal_page_last 8411
_journal_paper_doi 10.1021/jacs.6b05436
_journal_volume 138
_journal_year 2016
_chemical_formula_sum 'C19 H27 B2 N O4'
_chemical_formula_weight 355.04
_space_group_IT_number 33
_space_group_name_Hall 'P 2c -2n'
_space_group_name_H-M_alt 'P n a 21'
_symmetry_cell_setting orthorhombic
_symmetry_space_group_name_Hall 'P 2c -2n'
_symmetry_space_group_name_H-M 'P n a 21'
_atom_sites_solution_hydrogens geom
_atom_sites_solution_primary direct
_atom_sites_solution_secondary difmap
_audit_creation_method SHELXL-97
_cell_angle_alpha 90.00
_cell_angle_beta 90.00
_cell_angle_gamma 90.00
_cell_formula_units_Z 4
_cell_length_a 9.9178(12)
_cell_length_b 23.191(3)
_cell_length_c 8.8990(11)
_cell_measurement_reflns_used 9156
_cell_measurement_temperature 220(2)
_cell_measurement_theta_max 28.25
_cell_measurement_theta_min 2.23
_cell_volume 2046.8(4)
_computing_cell_refinement 'Bruker SAINT'
_computing_data_collection 'Bruker APEX2'
_computing_data_reduction 'Bruker SAINT'
_computing_molecular_graphics 'Bruker SHELXTL'
_computing_publication_material 'Bruker SHELXTL'
_computing_structure_refinement 'SHELXL-97 (Sheldrick, 2008)'
_computing_structure_solution 'SHELXS-97 (Sheldrick, 2008)'
_diffrn_ambient_temperature 220(2)
_diffrn_measured_fraction_theta_full 1.000
_diffrn_measured_fraction_theta_max 1.000
_diffrn_measurement_device_type 'Bruker APEX-II CCD'
_diffrn_measurement_method '\f and \w scans'
_diffrn_radiation_monochromator graphite
_diffrn_radiation_source 'fine-focus sealed tube'
_diffrn_radiation_type MoK\a
_diffrn_radiation_wavelength 0.71073
_diffrn_reflns_av_R_equivalents 0.0348
_diffrn_reflns_av_sigmaI/netI 0.0248
_diffrn_reflns_limit_h_max 12
_diffrn_reflns_limit_h_min -12
_diffrn_reflns_limit_k_max 28
_diffrn_reflns_limit_k_min -28
_diffrn_reflns_limit_l_max 10
_diffrn_reflns_limit_l_min -10
_diffrn_reflns_number 22795
_diffrn_reflns_theta_full 26.02
_diffrn_reflns_theta_max 26.02
_diffrn_reflns_theta_min 1.76
_exptl_absorpt_coefficient_mu 0.078
_exptl_absorpt_correction_T_max 0.9894
_exptl_absorpt_correction_T_min 0.9770
_exptl_absorpt_correction_type multi-scan
_exptl_absorpt_process_details SADABS
_exptl_crystal_colour colourless
_exptl_crystal_density_diffrn 1.152
_exptl_crystal_density_method 'not measured'
_exptl_crystal_description block
_exptl_crystal_F_000 760
_exptl_crystal_size_max 0.30
_exptl_crystal_size_mid 0.19
_exptl_crystal_size_min 0.14
_refine_diff_density_max 0.342
_refine_diff_density_min -0.218
_refine_diff_density_rms 0.039
_refine_ls_abs_structure_details 'Flack H D (1983), Acta Cryst. A39, 876-881'
_refine_ls_abs_structure_Flack 0.4(15)
_refine_ls_extinction_method none
_refine_ls_goodness_of_fit_ref 1.006
_refine_ls_hydrogen_treatment constr
_refine_ls_matrix_type full
_refine_ls_number_parameters 252
_refine_ls_number_reflns 4023
_refine_ls_number_restraints 3
_refine_ls_restrained_S_all 1.026
_refine_ls_R_factor_all 0.0659
_refine_ls_R_factor_gt 0.0564
_refine_ls_shift/su_max 0.000
_refine_ls_shift/su_mean 0.000
_refine_ls_structure_factor_coef Fsqd
_refine_ls_weighting_details 'calc w=1/[\s^2^(Fo^2^)+(0.0600P)^2^+1.2000P] where P=(Fo^2^+2Fc^2^)/3'
_refine_ls_weighting_scheme calc
_refine_ls_wR_factor_gt 0.1325
_refine_ls_wR_factor_ref 0.1398
_reflns_number_gt 3484
_reflns_number_total 4023
_reflns_threshold_expression >2sigma(I)
_cod_data_source_file ja6b05436_si_005.cif
_cod_data_source_block invt
_cod_depositor_comments
;
The following automatic conversions were performed:

data item '_symmetry_cell_setting' value 'Orthorhombic' was changed
to 'orthorhombic' in accordance with the
/home/saulius/struct/COD-crude-data/automatic-downloads/DataCite-retrospective/ACS/depositions/lib/dictionaries/cif_core.dic
dictionary named 'cif_core.dic' version 2.4.2 last updated on
2011-04-26.

Automatic conversion script
Id: cif_fix_values 6909 2019-04-08 15:41:33Z antanas 
;
_cod_original_sg_symbol_Hall 'P 2c -2n '
_cod_database_code 4130635

loop_
_symmetry_equiv_pos_as_xyz
'x, y, z'
'-x, -y, z+1/2'
'x+1/2, -y+1/2, z'
'-x+1/2, y+1/2, z+1/2'

loop_
_atom_site_label
_atom_site_type_symbol
_atom_site_fract_x
_atom_site_fract_y
_atom_site_fract_z
_atom_site_U_iso_or_equiv
_atom_site_adp_type
_atom_site_occupancy
_atom_site_symmetry_multiplicity
_atom_site_calc_flag
_atom_site_refinement_flags
_atom_site_disorder_assembly
_atom_site_disorder_group
O1 O 0.8223(2) 0.44956(11) 0.6726(3) 0.0701(7) Uani 1 1 d . . .
C1 C 0.7936(3) 0.33369(11) 1.0552(3) 0.0396(6) Uani 1 1 d . . .
B1 B 0.7079(3) 0.42023(12) 0.7000(3) 0.0345(6) Uani 1 1 d . . .
N1 N 0.9981(3) 0.32373(14) 1.2335(3) 0.0677(8) Uani 1 1 d . . .
C2 C 0.8003(2) 0.37163(11) 0.9355(3) 0.0357(6) Uani 1 1 d . . .
H2A H 0.8779 0.3944 0.9226 0.043 Uiso 1 1 calc R . .
O2 O 0.60852(19) 0.43139(9) 0.6033(2) 0.0525(5) Uani 1 1 d . . .
B2 B 0.4560(3) 0.34025(12) 0.7395(3) 0.0352(6) Uani 1 1 d . . .
C3 C 0.6943(2) 0.37678(10) 0.8337(3) 0.0318(5) Uani 1 1 d . . .
O3 O 0.4599(2) 0.30707(12) 0.6187(3) 0.0731(8) Uani 1 1 d . . .
O4 O 0.3366(2) 0.36561(9) 0.7621(3) 0.0576(6) Uani 1 1 d . A .
C4 C 0.5784(3) 0.34263(11) 0.8548(3) 0.0357(5) Uani 1 1 d . . .
C5 C 0.5730(3) 0.30627(14) 0.9787(4) 0.0548(8) Uani 1 1 d . . .
H5A H 0.4945 0.2844 0.9951 0.066 Uiso 1 1 calc R . .
C6 C 0.6786(3) 0.30111(14) 1.0784(4) 0.0554(8) Uani 1 1 d . . .
H6A H 0.6726 0.2759 1.1608 0.067 Uiso 1 1 calc R . .
C7 C 0.9079(3) 0.32835(13) 1.1559(3) 0.0470(7) Uani 1 1 d . . .
C8 C 0.7916(3) 0.49140(14) 0.5543(4) 0.0542(8) Uani 1 1 d . . .
C9 C 0.6608(3) 0.46794(13) 0.4847(3) 0.0461(7) Uani 1 1 d . . .
C10 C 0.3283(2) 0.30628(11) 0.5473(3) 0.0399(6) Uani 1 1 d . A .
C11 C 0.2468(3) 0.35044(13) 0.6447(4) 0.0505(8) Uani 1 1 d D . .
C12 C 0.7708(6) 0.54972(18) 0.6304(6) 0.1051(17) Uani 1 1 d . . .
H12A H 0.8470 0.5579 0.6954 0.158 Uiso 1 1 calc R . .
H12B H 0.6888 0.5487 0.6896 0.158 Uiso 1 1 calc R . .
H12C H 0.7636 0.5796 0.5545 0.158 Uiso 1 1 calc R . .
C13 C 0.9127(4) 0.4954(2) 0.4529(6) 0.1036(18) Uani 1 1 d . . .
H13A H 0.9925 0.5030 0.5128 0.155 Uiso 1 1 calc R . .
H13B H 0.8998 0.5264 0.3813 0.155 Uiso 1 1 calc R . .
H13C H 0.9239 0.4593 0.3993 0.155 Uiso 1 1 calc R . .
C14 C 0.5570(4) 0.5096(2) 0.4395(6) 0.0946(16) Uani 1 1 d . . .
H14A H 0.4798 0.4891 0.3991 0.142 Uiso 1 1 calc R . .
H14B H 0.5934 0.5351 0.3634 0.142 Uiso 1 1 calc R . .
H14C H 0.5293 0.5320 0.5262 0.142 Uiso 1 1 calc R . .
C15 C 0.6893(6) 0.4263(2) 0.3544(5) 0.1032(16) Uani 1 1 d . . .
H15A H 0.6101 0.4029 0.3356 0.155 Uiso 1 1 calc R . .
H15B H 0.7647 0.4016 0.3804 0.155 Uiso 1 1 calc R . .
H15C H 0.7112 0.4482 0.2648 0.155 Uiso 1 1 calc R . .
C16 C 0.2757(4) 0.24651(15) 0.5520(6) 0.0917(15) Uani 1 1 d . . .
H16A H 0.3327 0.2217 0.4915 0.137 Uiso 1 1 calc R A .
H16B H 0.1845 0.2458 0.5125 0.137 Uiso 1 1 calc R . .
H16C H 0.2753 0.2329 0.6550 0.137 Uiso 1 1 calc R . .
C17 C 0.3502(4) 0.3234(2) 0.3864(5) 0.0821(12) Uani 1 1 d . . .
H17A H 0.4136 0.2970 0.3399 0.123 Uiso 1 1 calc R A .
H17B H 0.3862 0.3623 0.3825 0.123 Uiso 1 1 calc R . .
H17C H 0.2651 0.3220 0.3329 0.123 Uiso 1 1 calc R . .
C18 C 0.2481(6) 0.4124(2) 0.5576(7) 0.0573(12) Uani 0.619(4) 1 d P A 1
H18A H 0.3404 0.4232 0.5348 0.086 Uiso 0.619(4) 1 calc PR A 1
H18B H 0.2077 0.4416 0.6214 0.086 Uiso 0.619(4) 1 calc PR A 1
H18C H 0.1971 0.4093 0.4650 0.086 Uiso 0.619(4) 1 calc PR A 1
C19 C 0.1077(5) 0.3369(3) 0.6775(8) 0.0668(15) Uani 0.619(4) 1 d P A 1
H19A H 0.0617 0.3263 0.5854 0.100 Uiso 0.619(4) 1 calc PR A 1
H19B H 0.0642 0.3704 0.7215 0.100 Uiso 0.619(4) 1 calc PR A 1
H19C H 0.1039 0.3050 0.7478 0.100 Uiso 0.619(4) 1 calc PR A 1
C18A C 0.1573(9) 0.3920(4) 0.5738(10) 0.0573(12) Uani 0.381(4) 1 d PD A 2
H18D H 0.2102 0.4195 0.5166 0.086 Uiso 0.381(4) 1 calc PR A 2
H18E H 0.1064 0.4123 0.6505 0.086 Uiso 0.381(4) 1 calc PR A 2
H18F H 0.0957 0.3721 0.5071 0.086 Uiso 0.381(4) 1 calc PR A 2
C19A C 0.1584(8) 0.3133(4) 0.7661(11) 0.0668(15) Uani 0.381(4) 1 d PD A 2
H19D H 0.2153 0.2842 0.8121 0.100 Uiso 0.381(4) 1 calc PR A 2
H19E H 0.0837 0.2947 0.7150 0.100 Uiso 0.381(4) 1 calc PR A 2
H19F H 0.1239 0.3389 0.8432 0.100 Uiso 0.381(4) 1 calc PR A 2

loop_
_atom_site_aniso_label
_atom_site_aniso_U_11
_atom_site_aniso_U_22
_atom_site_aniso_U_33
_atom_site_aniso_U_23
_atom_site_aniso_U_13
_atom_site_aniso_U_12
O1 0.0496(12) 0.0890(17) 0.0718(15) 0.0461(13) -0.0205(11) -0.0276(12)
C1 0.0387(14) 0.0422(13) 0.0377(13) 0.0038(12) -0.0093(12) 0.0004(11)
B1 0.0327(14) 0.0334(14) 0.0374(15) 0.0030(12) -0.0017(11) -0.0018(11)
N1 0.0551(16) 0.086(2) 0.0618(16) 0.0188(16) -0.0279(14) -0.0093(15)
C2 0.0287(12) 0.0370(13) 0.0414(14) 0.0003(11) -0.0009(11) -0.0031(10)
O2 0.0398(10) 0.0626(12) 0.0551(12) 0.0254(10) -0.0116(9) -0.0155(9)
B2 0.0311(14) 0.0349(14) 0.0395(15) 0.0052(13) -0.0029(13) -0.0027(11)
C3 0.0296(12) 0.0322(12) 0.0334(13) -0.0011(10) -0.0016(10) -0.0005(9)
O3 0.0393(11) 0.1056(19) 0.0744(16) -0.0494(15) -0.0268(11) 0.0331(12)
O4 0.0428(11) 0.0692(13) 0.0609(14) -0.0262(11) -0.0194(10) 0.0167(10)
C4 0.0326(12) 0.0353(12) 0.0394(14) 0.0057(11) -0.0023(11) -0.0015(10)
C5 0.0446(16) 0.0619(19) 0.0577(18) 0.0204(16) -0.0108(14) -0.0221(14)
C6 0.0523(17) 0.0630(18) 0.0510(18) 0.0248(15) -0.0145(14) -0.0148(14)
C7 0.0463(16) 0.0496(16) 0.0451(15) 0.0094(13) -0.0068(14) -0.0047(13)
C8 0.0491(17) 0.0565(17) 0.0569(17) 0.0270(15) -0.0059(15) -0.0122(14)
C9 0.0421(15) 0.0534(17) 0.0428(15) 0.0176(13) -0.0027(12) -0.0050(13)
C10 0.0277(12) 0.0418(14) 0.0501(15) -0.0068(12) -0.0087(12) 0.0009(10)
C11 0.0326(13) 0.0573(17) 0.0615(19) -0.0220(15) -0.0140(13) 0.0068(12)
C12 0.156(5) 0.067(3) 0.092(3) -0.007(2) -0.016(3) -0.039(3)
C13 0.0428(19) 0.154(5) 0.114(4) 0.067(4) 0.009(2) -0.008(2)
C14 0.065(2) 0.094(3) 0.125(4) 0.056(3) -0.025(2) 0.002(2)
C15 0.137(4) 0.117(4) 0.055(2) -0.013(3) 0.006(3) -0.019(3)
C16 0.074(2) 0.0436(17) 0.158(4) -0.014(2) 0.039(3) -0.0040(17)
C17 0.076(2) 0.104(3) 0.067(2) 0.017(2) 0.015(2) 0.033(2)
C18 0.052(3) 0.055(3) 0.065(3) -0.009(2) -0.012(3) 0.019(2)
C19 0.027(2) 0.088(4) 0.086(4) -0.021(3) 0.003(2) -0.001(2)
C18A 0.052(3) 0.055(3) 0.065(3) -0.009(2) -0.012(3) 0.019(2)
C19A 0.027(2) 0.088(4) 0.086(4) -0.021(3) 0.003(2) -0.001(2)

loop_
_atom_type_symbol
_atom_type_description
_atom_type_scat_dispersion_real
_atom_type_scat_dispersion_imag
_atom_type_scat_source
C C 0.0033 0.0016 'International Tables Vol C Tables 4.2.6.8 and 6.1.1.4'
H H 0.0000 0.0000 'International Tables Vol C Tables 4.2.6.8 and 6.1.1.4'
B B 0.0013 0.0007 'International Tables Vol C Tables 4.2.6.8 and 6.1.1.4'
N N 0.0061 0.0033 'International Tables Vol C Tables 4.2.6.8 and 6.1.1.4'
O O 0.0106 0.0060 'International Tables Vol C Tables 4.2.6.8 and 6.1.1.4'

loop_
_geom_angle_atom_site_label_1
_geom_angle_atom_site_label_2
_geom_angle_atom_site_label_3
_geom_angle
B1 O1 C8 106.9(2)
C2 C1 C6 120.1(2)
C2 C1 C7 119.5(2)
C6 C1 C7 120.4(3)
O2 B1 O1 114.1(2)
O2 B1 C3 123.5(2)
O1 B1 C3 122.4(2)
C1 C2 C3 121.3(2)
C1 C2 H2A 119.4
C3 C2 H2A 119.4
B1 O2 C9 108.6(2)
O3 B2 O4 113.8(2)
O3 B2 C4 121.5(2)
O4 B2 C4 124.3(3)
C2 C3 C4 118.7(2)
C2 C3 B1 119.0(2)
C4 C3 B1 122.2(2)
B2 O3 C10 109.7(2)
B2 O4 C11 109.6(2)
C5 C4 C3 118.6(2)
C5 C4 B2 117.5(2)
C3 C4 B2 123.8(2)
C6 C5 C4 122.3(3)
C6 C5 H5A 118.8
C4 C5 H5A 118.8
C5 C6 C1 118.9(3)
C5 C6 H6A 120.6
C1 C6 H6A 120.6
N1 C7 C1 179.2(4)
O1 C8 C13 107.8(3)
O1 C8 C12 107.2(3)
C13 C8 C12 108.6(4)
O1 C8 C9 103.3(2)
C13 C8 C9 117.0(3)
C12 C8 C9 112.2(3)
O2 C9 C14 109.5(3)
O2 C9 C15 104.4(3)
C14 C9 C15 109.6(4)
O2 C9 C8 102.5(2)
C14 C9 C8 118.0(3)
C15 C9 C8 111.8(3)
O3 C10 C16 108.4(3)
O3 C10 C17 106.5(3)
C16 C10 C17 109.0(3)
O3 C10 C11 102.3(2)
C16 C10 C11 114.5(3)
C17 C10 C11 115.4(3)
O4 C11 C19 120.3(4)
O4 C11 C18A 122.6(4)
C19 C11 C18A 69.4(5)
O4 C11 C10 104.3(2)
C19 C11 C10 117.6(3)
C18A C11 C10 120.6(4)
O4 C11 C18 97.3(3)
C19 C11 C18 107.1(4)
C18A C11 C18 38.3(4)
C10 C11 C18 108.0(3)
O4 C11 C19A 88.9(4)
C19 C11 C19A 40.6(4)
C18A C11 C19A 108.0(5)
C10 C11 C19A 107.3(4)
C18 C11 C19A 141.3(4)
C8 C12 H12A 109.5
C8 C12 H12B 109.5
H12A C12 H12B 109.5
C8 C12 H12C 109.5
H12A C12 H12C 109.5
H12B C12 H12C 109.5
C8 C13 H13A 109.5
C8 C13 H13B 109.5
H13A C13 H13B 109.5
C8 C13 H13C 109.5
H13A C13 H13C 109.5
H13B C13 H13C 109.5
C9 C14 H14A 109.5
C9 C14 H14B 109.5
H14A C14 H14B 109.5
C9 C14 H14C 109.5
H14A C14 H14C 109.5
H14B C14 H14C 109.5
C9 C15 H15A 109.5
C9 C15 H15B 109.5
H15A C15 H15B 109.5
C9 C15 H15C 109.5
H15A C15 H15C 109.5
H15B C15 H15C 109.5
C10 C16 H16A 109.5
C10 C16 H16B 109.5
H16A C16 H16B 109.5
C10 C16 H16C 109.5
H16A C16 H16C 109.5
H16B C16 H16C 109.5
C10 C17 H17A 109.5
C10 C17 H17B 109.5
H17A C17 H17B 109.5
C10 C17 H17C 109.5
H17A C17 H17C 109.5
H17B C17 H17C 109.5
C11 C18 H18A 109.5
C11 C18 H18B 109.5
C11 C18 H18C 109.5
C11 C19 H19A 109.5
C11 C19 H19B 109.5
C11 C19 H19C 109.5
C11 C18A H18D 109.5
C11 C18A H18E 109.5
H18D C18A H18E 109.5
C11 C18A H18F 109.5
H18D C18A H18F 109.5
H18E C18A H18F 109.5
C11 C19A H19D 109.5
C11 C19A H19E 109.5
H19D C19A H19E 109.5
C11 C19A H19F 109.5
H19D C19A H19F 109.5
H19E C19A H19F 109.5

loop_
_geom_bond_atom_site_label_1
_geom_bond_atom_site_label_2
_geom_bond_distance
O1 B1 1.345(4)
O1 C8 1.464(4)
C1 C2 1.383(4)
C1 C6 1.384(4)
C1 C7 1.450(4)
B1 O2 1.334(3)
B1 C3 1.565(4)
N1 C7 1.136(4)
C2 C3 1.392(3)
C2 H2A 0.9400
O2 C9 1.449(3)
B2 O3 1.323(4)
B2 O4 1.338(3)
B2 C4 1.590(4)
C3 C4 1.409(3)
O3 C10 1.451(3)
O4 C11 1.417(3)
C4 C5 1.389(4)
C5 C6 1.378(4)
C5 H5A 0.9400
C6 H6A 0.9400
C8 C13 1.505(5)
C8 C12 1.526(6)
C8 C9 1.537(4)
C9 C14 1.467(5)
C9 C15 1.535(5)
C10 C16 1.482(4)
C10 C17 1.502(5)
C10 C11 1.566(4)
C11 C19 1.445(6)
C11 C18A 1.455(7)
C11 C18 1.633(7)
C11 C19A 1.637(8)
C12 H12A 0.9700
C12 H12B 0.9700
C12 H12C 0.9700
C13 H13A 0.9700
C13 H13B 0.9700
C13 H13C 0.9700
C14 H14A 0.9700
C14 H14B 0.9700
C14 H14C 0.9700
C15 H15A 0.9700
C15 H15B 0.9700
C15 H15C 0.9700
C16 H16A 0.9700
C16 H16B 0.9700
C16 H16C 0.9700
C17 H17A 0.9700
C17 H17B 0.9700
C17 H17C 0.9700
C18 H18A 0.9700
C18 H18B 0.9700
C18 H18C 0.9700
C19 H19A 0.9700
C19 H19B 0.9700
C19 H19C 0.9700
C18A H18D 0.9700
C18A H18E 0.9700
C18A H18F 0.9700
C19A H19D 0.9700
C19A H19E 0.9700
C19A H19F 0.9700
